data_7132189
loop_
_publ_author_name
'Ahsan, Mollah Rohan'
'Singh, Lavanya'
'Varma, Harshit'
'Mukherjee, Arijit'

_publ_section_title
;
 Exploiting benzilic acid as a modular template: controlling
 photoreactivity and solid to liquid transition during photodimerization.
;
_journal_name_full 'Chemical communications (Cambridge, England)'
_journal_paper_doi 10.1039/d3cc04257j
_journal_year 2023
_chemical_formula_moiety 'C13 H10 Cl N'
_chemical_formula_sum 'C13 H10 Cl N'
_chemical_formula_weight 215.67
_space_group_crystal_system monoclinic
_space_group_IT_number 7
_space_group_name_Hall 'P -2yac'
_space_group_name_H-M_alt 'P 1 n 1'
_atom_sites_solution_hydrogens difmap
_atom_sites_solution_primary dual
_audit_creation_date 2023-08-26
_audit_creation_method
;
Olex2 1.5
(compiled 2023.08.17 svn.r577a77a9 for OlexSys, GUI svn.r6817)
;
_audit_update_record
;
2023-08-27 deposited with the CCDC.	2023-09-27 downloaded from the CCDC.
;
_cell_angle_alpha 90
_cell_angle_beta 100.133(4)
_cell_angle_gamma 90
_cell_formula_units_Z 2
_cell_length_a 3.9947(2)
_cell_length_b 13.9322(5)
_cell_length_c 9.8346(4)
_cell_measurement_reflns_used 2764
_cell_measurement_temperature 300
_cell_measurement_theta_max 78.3150
_cell_measurement_theta_min 5.5520
_cell_volume 538.81(4)
_computing_cell_refinement 'CrysAlisPro 1.171.41.115a (Rigaku OD, 2021)'
_computing_data_collection 'CrysAlisPro 1.171.41.115a (Rigaku OD, 2021)'
_computing_data_reduction 'CrysAlisPro 1.171.41.115a (Rigaku OD, 2021)'
_computing_molecular_graphics 'Olex2 1.5 (Dolomanov et al., 2009)'
_computing_publication_material 'Olex2 1.5 (Dolomanov et al., 2009)'
_computing_structure_refinement 'SHELXL 2019/3 (Sheldrick, 2015)'
_computing_structure_solution 'SHELXT 2018/2 (Sheldrick, 2018)'
_diffrn_ambient_temperature 300
_diffrn_detector 'Hybrid Pixel Array Detector'
_diffrn_detector_area_resol_mean 5.8140
_diffrn_measured_fraction_theta_full 0.999
_diffrn_measured_fraction_theta_max 0.980
_diffrn_measurement_details
;
List of Runs (angles in degrees, time in seconds):

  # Type    Start    End  Width  t~exp~   \w     \q     \k     \f   Frames
#--------------------------------------------------------------------------
  1  \w    -83.00 -45.00   0.50    1.30    --    0.00 -57.00   0.00   76
  2  \w    -15.00  17.00   0.50    1.30    --    0.00  37.00 -90.00   64
  3  \w    -42.00  22.00   0.50    1.30    --    0.00 -57.00   0.00  128
  4  \w    -68.00 -16.00   0.50    1.30    --    0.00 -37.00 -90.00  104
  5  \w    -19.00  18.00   0.50    1.30    --    0.00  37.00-120.00   74
  6  \w     18.00 136.00   0.50    3.50    --  107.20 -82.00 -60.00  236
  7  \w    131.00 195.00   0.50    3.50    --  107.20  77.00  30.00  128
  8  \w    163.00 191.00   0.50    3.50    --  107.20  30.00 150.00   56
  9  \w     57.00 129.00   0.50    3.50    --  107.20 -61.00  90.00  144
 10  \w     81.00 106.00   0.50    3.50    --  107.20  77.00  30.00   50
 11  \w     23.00 132.00   0.50    3.50    --  107.20 -61.00 -60.00  218
 12  \w     94.00 194.00   0.50    3.50    --  107.20  30.00-150.00  200
 13  \w     18.00  52.00   0.50    3.50    --  107.20 -61.00  90.00   68
 14  \w    172.00 197.00   0.50    3.50    --  107.20  15.00 120.00   50
 15  \w    103.00 136.00   0.50    3.50    --  107.20  15.00 120.00   66
 16  \w     88.00 158.00   0.50    3.50    --  107.20  45.00-120.00  140
 17  \w    102.00 128.00   0.50    3.50    --  107.20 -82.00  30.00   52
 18  \w     44.00 136.00   0.50    3.50    --  107.20 -82.00  90.00  184
 19  \w    101.00 126.00   0.50    3.50    --  107.20  30.00  30.00   50
 20  \w     79.00 105.00   0.50    3.50    --  107.20 -82.00-150.00   52
 21  \w     94.00 156.00   0.50    3.50    --  107.20  30.00 150.00  124
;
_diffrn_measurement_device 'four-circle diffractometer'
_diffrn_measurement_device_type 'XtaLAB AFC12 (RINC): Kappa dual home/near'
_diffrn_measurement_method '\w scans'
_diffrn_orient_matrix_type 'CrysAlisPro convention (1999,Acta A55,543-557)'
_diffrn_orient_matrix_UB_11 0.1679926000
_diffrn_orient_matrix_UB_12 -0.0455480000
_diffrn_orient_matrix_UB_13 0.1379199000
_diffrn_orient_matrix_UB_21 0.1360061000
_diffrn_orient_matrix_UB_22 0.0991803000
_diffrn_orient_matrix_UB_23 0.0526116000
_diffrn_orient_matrix_UB_31 -0.3266581000
_diffrn_orient_matrix_UB_32 0.0178322000
_diffrn_orient_matrix_UB_33 0.0594122000
_diffrn_radiation_monochromator mirror
_diffrn_radiation_probe x-ray
_diffrn_radiation_type 'Cu K\a'
_diffrn_radiation_wavelength 1.54184
_diffrn_reflns_av_R_equivalents 0.0301
_diffrn_reflns_av_unetI/netI 0.0375
_diffrn_reflns_Laue_measured_fraction_full 0.999
_diffrn_reflns_Laue_measured_fraction_max 0.980
_diffrn_reflns_limit_h_max 4
_diffrn_reflns_limit_h_min -5
_diffrn_reflns_limit_k_max 16
_diffrn_reflns_limit_k_min -17
_diffrn_reflns_limit_l_max 12
_diffrn_reflns_limit_l_min -12
_diffrn_reflns_number 4574
_diffrn_reflns_point_group_measured_fraction_full 0.750
_diffrn_reflns_point_group_measured_fraction_max 0.718
_diffrn_reflns_theta_full 67.684
_diffrn_reflns_theta_max 79.682
_diffrn_reflns_theta_min 5.565
_diffrn_source 'micro-focus sealed X-ray tube'
_diffrn_source_type 'Rigaku (Cu) X-ray Source'
_exptl_absorpt_coefficient_mu 2.817
_exptl_absorpt_correction_T_max 1.00000
_exptl_absorpt_correction_T_min 0.51848
_exptl_absorpt_correction_type multi-scan
_exptl_absorpt_process_details
;
CrysAlisPro 1.171.41.115a (Rigaku Oxford Diffraction, 2021)
Empirical absorption correction using spherical harmonics,
implemented in SCALE3 ABSPACK scaling algorithm.
;
_exptl_crystal_colour yellow
_exptl_crystal_colour_primary yellow
_exptl_crystal_density_diffrn 1.329
_exptl_crystal_description needle
_exptl_crystal_F_000 224
_exptl_crystal_size_max 0.2
_exptl_crystal_size_mid 0.1
_exptl_crystal_size_min 0.1
_refine_diff_density_max 0.167
_refine_diff_density_min -0.171
_refine_diff_density_rms 0.036
_refine_ls_abs_structure_details
;
 Refined as an inversion twin.
;
_refine_ls_abs_structure_Flack 0.40(3)
_refine_ls_extinction_method none
_refine_ls_goodness_of_fit_ref 1.053
_refine_ls_hydrogen_treatment refall
_refine_ls_matrix_type full
_refine_ls_number_parameters 177
_refine_ls_number_reflns 1684
_refine_ls_number_restraints 2
_refine_ls_restrained_S_all 1.052
_refine_ls_R_factor_all 0.0378
_refine_ls_R_factor_gt 0.0357
_refine_ls_shift/su_max 0.000
_refine_ls_shift/su_mean 0.000
_refine_ls_structure_factor_coef Fsqd
_refine_ls_weighting_details 'w=1/[\s^2^(Fo^2^)+(0.0574P)^2^+0.0532P] where P=(Fo^2^+2Fc^2^)/3'
_refine_ls_weighting_scheme calc
_refine_ls_wR_factor_gt 0.1007
_refine_ls_wR_factor_ref 0.1033
_reflns_Friedel_coverage 0.454
_reflns_Friedel_fraction_full 0.497
_reflns_Friedel_fraction_max 0.452
_reflns_number_gt 1576
_reflns_number_total 1684
_reflns_threshold_expression 'I > 2\s(I)'
_cod_data_source_file d3cc04257j2.cif
_cod_data_source_block 3-cl-stp-hex-crysalis
_cod_database_code 7132189
_shelx_shelxl_version_number 2019/3
_shelx_space_group_comment
;
The symmetry employed for this shelxl refinement is uniquely defined
by the following loop, which should always be used as a source of
symmetry information in preference to the above space-group names.
They are only intended as comments.
;
_shelx_estimated_absorpt_t_max 0.766
_shelx_estimated_absorpt_t_min 0.603
_olex2_refinement_description
;
1. Twinned data refinement
 Scales: 0.60(3)
 0.40(3)
;
_olex2_submission_special_instructions 'No special instructions were received'
_oxdiff_exptl_absorpt_empirical_details
;
Empirical correction (ABSPACK) includes:
- Absorption correction using spherical harmonics
- Frame scaling
;
_oxdiff_exptl_absorpt_empirical_full_max 2.694
_oxdiff_exptl_absorpt_empirical_full_min 0.511

loop_
_space_group_symop_operation_xyz
'x, y, z'
'x+1/2, -y, z+1/2'

loop_
_atom_site_label
_atom_site_type_symbol
_atom_site_fract_x
_atom_site_fract_y
_atom_site_fract_z
_atom_site_U_iso_or_equiv
_atom_site_adp_type
_atom_site_occupancy
_atom_site_site_symmetry_order
_atom_site_calc_flag
_atom_site_refinement_flags_posn
_atom_site_refinement_flags_adp
_atom_site_refinement_flags_occupancy
_atom_site_disorder_assembly
_atom_site_disorder_group
Cl1 Cl 0.6450(3) 0.43287(5) 0.74083(15) 0.0823(3) Uani 1 1 d . . . . .
C5 C 0.5499(7) 0.8429(2) 0.3303(3) 0.0520(6) Uani 1 1 d . . . . .
C11 C 0.5184(8) 0.6134(2) 0.6485(3) 0.0548(7) Uani 1 1 d . . . . .
C9 C 0.4226(8) 0.7812(2) 0.5528(3) 0.0552(7) Uani 1 1 d . . . . .
C13 C 0.4291(10) 0.5802(3) 0.8801(4) 0.0651(8) Uani 1 1 d . . . . .
C8 C 0.5532(8) 0.7697(2) 0.4395(3) 0.0552(7) Uani 1 1 d . . . . .
C12 C 0.5197(8) 0.5517(2) 0.7581(3) 0.0574(7) Uani 1 1 d . . . . .
C10 C 0.4247(7) 0.7095(2) 0.6616(3) 0.0530(6) Uani 1 1 d . . . . .
N2 N 0.5593(9) 0.9756(3) 0.1153(3) 0.0738(8) Uani 1 1 d . . . . .
C15 C 0.3296(9) 0.7376(2) 0.7855(4) 0.0631(8) Uani 1 1 d . . . . .
C6 C 0.4315(9) 0.9357(2) 0.3384(4) 0.0607(8) Uani 1 1 d . . . . .
C4 C 0.6718(10) 0.8189(3) 0.2120(4) 0.0631(8) Uani 1 1 d . . . . .
C14 C 0.3316(11) 0.6742(3) 0.8929(4) 0.0710(9) Uani 1 1 d . . . . .
C7 C 0.4383(10) 0.9977(3) 0.2299(4) 0.0680(9) Uani 1 1 d . . . . .
C3 C 0.6739(10) 0.8864(3) 0.1087(4) 0.0714(9) Uani 1 1 d . . . . .
H9 H 0.295(9) 0.839(3) 0.564(4) 0.053(9) Uiso 1 1 d . . . . .
H8 H 0.662(13) 0.708(4) 0.425(5) 0.084(13) Uiso 1 1 d . . . . .
H15 H 0.263(10) 0.805(3) 0.791(4) 0.070(11) Uiso 1 1 d . . . . .
H6 H 0.326(11) 0.960(3) 0.429(4) 0.068(11) Uiso 1 1 d . . . . .
H11 H 0.569(10) 0.596(3) 0.571(5) 0.063(10) Uiso 1 1 d . . . . .
H3 H 0.762(11) 0.868(3) 0.027(5) 0.070(11) Uiso 1 1 d . . . . .
H4 H 0.759(11) 0.759(3) 0.199(4) 0.071(12) Uiso 1 1 d . . . . .
H14 H 0.251(13) 0.697(3) 0.979(5) 0.091(14) Uiso 1 1 d . . . . .
H13 H 0.460(12) 0.539(4) 0.962(6) 0.087(13) Uiso 1 1 d . . . . .
H7 H 0.357(12) 1.060(3) 0.236(5) 0.077(13) Uiso 1 1 d . . . . .

loop_
_atom_site_aniso_label
_atom_site_aniso_U_11
_atom_site_aniso_U_22
_atom_site_aniso_U_33
_atom_site_aniso_U_23
_atom_site_aniso_U_13
_atom_site_aniso_U_12
Cl1 0.1052(7) 0.0513(4) 0.0914(6) 0.0112(4) 0.0204(5) 0.0052(4)
C5 0.0516(16) 0.0529(15) 0.0499(14) 0.0022(12) 0.0047(11) -0.0087(12)
C11 0.0625(17) 0.0557(16) 0.0473(14) 0.0012(12) 0.0126(12) -0.0045(13)
C9 0.0616(17) 0.0484(14) 0.0553(15) 0.0022(12) 0.0096(12) -0.0017(13)
C13 0.074(2) 0.072(2) 0.0498(16) 0.0076(15) 0.0127(14) -0.0087(17)
C8 0.0582(16) 0.0464(13) 0.0600(16) 0.0018(12) 0.0070(13) -0.0026(12)
C12 0.0580(18) 0.0509(15) 0.0618(18) 0.0070(13) 0.0059(14) -0.0046(12)
C10 0.0500(14) 0.0530(15) 0.0537(14) 0.0050(12) 0.0030(11) -0.0055(12)
N2 0.0762(19) 0.0718(19) 0.0701(18) 0.0236(15) 0.0037(14) -0.0100(15)
C15 0.070(2) 0.0563(18) 0.0634(17) -0.0072(14) 0.0139(14) 0.0001(15)
C6 0.065(2) 0.0531(16) 0.0639(18) -0.0023(13) 0.0098(15) -0.0060(14)
C4 0.066(2) 0.0562(16) 0.067(2) -0.0009(14) 0.0118(15) -0.0033(16)
C14 0.083(2) 0.077(2) 0.0550(17) -0.0058(16) 0.0181(16) -0.0075(18)
C7 0.072(2) 0.0517(17) 0.080(2) 0.0062(16) 0.0139(17) -0.0033(16)
C3 0.079(2) 0.082(2) 0.0561(18) 0.0046(18) 0.0194(16) -0.011(2)

loop_
_atom_type_symbol
_atom_type_description
_atom_type_scat_dispersion_real
_atom_type_scat_dispersion_imag
_atom_type_scat_source
C C 0.0181 0.0091 'International Tables Vol C Tables 4.2.6.8 and 6.1.1.4'
H H 0.0000 0.0000 'International Tables Vol C Tables 4.2.6.8 and 6.1.1.4'
Cl Cl 0.3639 0.7018 'International Tables Vol C Tables 4.2.6.8 and 6.1.1.4'
N N 0.0311 0.0180 'International Tables Vol C Tables 4.2.6.8 and 6.1.1.4'

loop_
_geom_angle_atom_site_label_1
_geom_angle_atom_site_label_2
_geom_angle_atom_site_label_3
_geom_angle
_geom_angle_site_symmetry_1
_geom_angle_site_symmetry_3
_geom_angle_publ_flag
C6 C5 C8 124.2(3) . . ?
C4 C5 C8 119.1(3) . . ?
C4 C5 C6 116.7(3) . . ?
C12 C11 C10 119.2(3) . . ?
C12 C11 H11 123(3) . . ?
C10 C11 H11 118(3) . . ?
C8 C9 C10 125.6(3) . . ?
C8 C9 H9 119(2) . . ?
C10 C9 H9 115(2) . . ?
C12 C13 C14 118.4(3) . . ?
C12 C13 H13 123(3) . . ?
C14 C13 H13 119(3) . . ?
C5 C8 H8 116(3) . . ?
C9 C8 C5 125.1(3) . . ?
C9 C8 H8 119(3) . . ?
C11 C12 Cl1 118.5(3) . . ?
C13 C12 Cl1 118.9(3) . . ?
C13 C12 C11 122.6(3) . . ?
C11 C10 C9 123.5(3) . . ?
C15 C10 C11 117.8(3) . . ?
C15 C10 C9 118.7(3) . . ?
C3 N2 C7 115.7(3) . . ?
C10 C15 H15 116(2) . . ?
C14 C15 C10 121.7(3) . . ?
C14 C15 H15 122(2) . . ?
C5 C6 H6 121(2) . . ?
C7 C6 C5 119.2(3) . . ?
C7 C6 H6 120(2) . . ?
C5 C4 C3 120.2(4) . . ?
C5 C4 H4 122(3) . . ?
C3 C4 H4 118(3) . . ?
C13 C14 H14 121(3) . . ?
C15 C14 C13 120.3(3) . . ?
C15 C14 H14 119(3) . . ?
N2 C7 C6 124.6(4) . . ?
N2 C7 H7 117(3) . . ?
C6 C7 H7 119(3) . . ?
N2 C3 C4 123.5(4) . . ?
N2 C3 H3 117(2) . . ?
C4 C3 H3 119(3) . . ?

loop_
_geom_bond_atom_site_label_1
_geom_bond_atom_site_label_2
_geom_bond_distance
_geom_bond_site_symmetry_2
_geom_bond_publ_flag
Cl1 C12 1.747(3) . ?
C5 C8 1.479(4) . ?
C5 C6 1.385(4) . ?
C5 C4 1.379(5) . ?
C11 C12 1.378(4) . ?
C11 C10 1.402(5) . ?
C11 H11 0.86(4) . ?
C9 C8 1.321(5) . ?
C9 C10 1.462(4) . ?
C9 H9 0.97(4) . ?
C13 C12 1.372(5) . ?
C13 C14 1.378(6) . ?
C13 H13 0.98(5) . ?
C8 H8 0.98(5) . ?
C10 C15 1.395(5) . ?
N2 C7 1.339(6) . ?
N2 C3 1.330(6) . ?
C15 C14 1.375(5) . ?
C15 H15 0.98(4) . ?
C6 C7 1.377(5) . ?
C6 H6 1.11(4) . ?
C4 C3 1.385(5) . ?
C4 H4 0.92(5) . ?
C14 H14 1.01(6) . ?
C7 H7 0.94(4) . ?
C3 H3 0.97(5) . ?

loop_
_geom_torsion_atom_site_label_1
_geom_torsion_atom_site_label_2
_geom_torsion_atom_site_label_3
_geom_torsion_atom_site_label_4
_geom_torsion
_geom_torsion_site_symmetry_1
_geom_torsion_site_symmetry_2
_geom_torsion_site_symmetry_3
_geom_torsion_site_symmetry_4
_geom_torsion_publ_flag
C5 C6 C7 N2 -1.4(6) . . . . ?
C5 C4 C3 N2 -0.8(6) . . . . ?
C11 C10 C15 C14 1.0(5) . . . . ?
C9 C10 C15 C14 -178.9(3) . . . . ?
C8 C5 C6 C7 -179.5(3) . . . . ?
C8 C5 C4 C3 -179.5(3) . . . . ?
C8 C9 C10 C11 -10.7(5) . . . . ?
C8 C9 C10 C15 169.2(3) . . . . ?
C12 C11 C10 C9 178.5(3) . . . . ?
C12 C11 C10 C15 -1.3(4) . . . . ?
C12 C13 C14 C15 -0.6(6) . . . . ?
C10 C11 C12 Cl1 -178.8(2) . . . . ?
C10 C11 C12 C13 0.7(5) . . . . ?
C10 C9 C8 C5 -179.9(3) . . . . ?
C10 C15 C14 C13 0.0(6) . . . . ?
C6 C5 C8 C9 5.1(5) . . . . ?
C6 C5 C4 C3 0.4(5) . . . . ?
C4 C5 C8 C9 -175.0(3) . . . . ?
C4 C5 C6 C7 0.6(5) . . . . ?
C14 C13 C12 Cl1 179.8(3) . . . . ?
C14 C13 C12 C11 0.3(5) . . . . ?
C7 N2 C3 C4 0.0(6) . . . . ?
C3 N2 C7 C6 1.1(6) . . . . ?

loop_
_twin_individual_id
_twin_individual_mass_fraction_refined
1 0.60(3)
2 0.40(3)
